data_4028678
loop_
_publ_author_name
'Mingdi Yang'
'Dongling Xu'
'Wengang Xi'
'Lianke Wang'
'Jun Zheng'
'Jing Huang'
'Jingyan Zhang'
'Hongping Zhou'
'Jieying Wu'
'Yupeng Tian'

_publ_section_title
;
 Aggregation-Induced Fluorescence Behavior of Triphenylamine-Based Schiff
 Bases: The Combined Effect of Multiple Forces
;
_journal_name_full 'Journal of Organic Chemistry'
_journal_page_first 10344
_journal_page_last 10359
_journal_paper_doi 10.1021/jo401719c
_journal_volume 78
_journal_year 2013
_chemical_formula_sum 'C32 H25 N3'
_chemical_formula_weight 451.55
_chemical_name_systematic
;
 ?
;
_space_group_IT_number 1
_symmetry_cell_setting triclinic
_symmetry_space_group_name_Hall 'P 1'
_symmetry_space_group_name_H-M 'P 1'
_atom_sites_solution_hydrogens geom
_atom_sites_solution_primary direct
_atom_sites_solution_secondary difmap
_audit_creation_method SHELXL-97
_cell_angle_alpha 90.000(5)
_cell_angle_beta 98.599(5)
_cell_angle_gamma 90.000(5)
_cell_formula_units_Z 4
_cell_length_a 9.488(5)
_cell_length_b 9.065(5)
_cell_length_c 29.064(5)
_cell_measurement_temperature 298(2)
_cell_volume 2471.7(19)
_computing_cell_refinement 'Bruker SMART'
_computing_data_collection 'Bruker SMART'
_computing_data_reduction 'Bruker SAINT'
_computing_molecular_graphics 'Bruker SHELXTL'
_computing_publication_material 'Bruker SHELXTL'
_computing_structure_refinement 'Bruker SHELXTL'
_computing_structure_solution 'Bruker SHELXTL'
_diffrn_ambient_temperature 298(2)
_diffrn_measured_fraction_theta_full 0.990
_diffrn_measured_fraction_theta_max 0.990
_diffrn_measurement_device_type 'CCD area detector'
_diffrn_measurement_method 'phi and omega scans'
_diffrn_radiation_monochromator graphite
_diffrn_radiation_source 'fine-focus sealed tube'
_diffrn_radiation_type MoK\a
_diffrn_radiation_wavelength 0.71069
_diffrn_reflns_av_R_equivalents 0.0145
_diffrn_reflns_av_sigmaI/netI 0.0320
_diffrn_reflns_limit_h_max 10
_diffrn_reflns_limit_h_min -11
_diffrn_reflns_limit_k_max 10
_diffrn_reflns_limit_k_min -10
_diffrn_reflns_limit_l_max 34
_diffrn_reflns_limit_l_min -34
_diffrn_reflns_number 17670
_diffrn_reflns_theta_full 24.99
_diffrn_reflns_theta_max 24.99
_diffrn_reflns_theta_min 0.71
_exptl_absorpt_coefficient_mu 0.072
_exptl_absorpt_correction_T_max 0.9858
_exptl_absorpt_correction_T_min 0.9788
_exptl_absorpt_correction_type none
_exptl_crystal_colour yellow
_exptl_crystal_density_diffrn 1.213
_exptl_crystal_description needle
_exptl_crystal_F_000 952
_exptl_crystal_size_max 0.30
_exptl_crystal_size_mid 0.20
_exptl_crystal_size_min 0.20
_refine_diff_density_max 0.235
_refine_diff_density_min -0.569
_refine_diff_density_rms 0.068
_refine_ls_abs_structure_details 'Flack H D (1983), Acta Cryst. A39, 876-881'
_refine_ls_abs_structure_Flack -4(2)
_refine_ls_extinction_coef 0.00167(13)
_refine_ls_extinction_method none
_refine_ls_goodness_of_fit_ref 1.081
_refine_ls_hydrogen_treatment mixed
_refine_ls_matrix_type full
_refine_ls_number_parameters 1261
_refine_ls_number_reflns 13560
_refine_ls_number_restraints 3
_refine_ls_restrained_S_all 1.081
_refine_ls_R_factor_all 0.0731
_refine_ls_R_factor_gt 0.0517
_refine_ls_shift/su_max 0.050
_refine_ls_shift/su_mean 0.002
_refine_ls_structure_factor_coef Fsqd
_refine_ls_weighting_details 'calc w=1/[\s^2^(Fo^2^)+(0.0808P)^2^+0.2536P] where P=(Fo^2^+2Fc^2^)/3'
_refine_ls_weighting_scheme calc
_refine_ls_wR_factor_gt 0.1368
_refine_ls_wR_factor_ref 0.1558
_reflns_number_gt 10265
_reflns_number_total 13560
_reflns_threshold_expression >2sigma(I)
_cod_data_source_file jo401719c_si_003.cif
_cod_data_source_block j
_cod_original_sg_symbol_H-M 'P 1 '
_cod_database_code 4028678

loop_
_symmetry_equiv_pos_as_xyz
'x, y, z'

loop_
_atom_site_label
_atom_site_type_symbol
_atom_site_fract_x
_atom_site_fract_y
_atom_site_fract_z
_atom_site_U_iso_or_equiv
_atom_site_adp_type
_atom_site_occupancy
_atom_site_symmetry_multiplicity
_atom_site_calc_flag
_atom_site_refinement_flags
C1 C -0.1815(5) 0.8624(6) 0.87868(14) 0.0890(13) Uani 1 1 d .
H1 H -0.2085 0.9304 0.8550 0.107 Uiso 1 1 calc R
C2 C -0.1936(6) 0.7771(7) 0.95144(15) 0.0999(16) Uani 1 1 d .
H2 H -0.2289 0.7840 0.9795 0.120 Uiso 1 1 calc R
C3 C -0.1030(7) 0.6651(7) 0.94591(17) 0.1126(17) Uani 1 1 d .
H3 H -0.0772 0.5978 0.9698 0.135 Uiso 1 1 calc R
C4 C -0.0503(6) 0.6519(6) 0.90517(17) 0.1035(15) Uani 1 1 d .
H4 H 0.0119 0.5754 0.9010 0.124 Uiso 1 1 calc R
C5 C -0.0890(5) 0.7513(5) 0.87059(14) 0.0810(12) Uani 1 1 d .
C6 C -0.0367(5) 0.7361(6) 0.82519(17) 0.0909(13) Uani 1 1 d .
H6 H 0.0319 0.6649 0.8222 0.109 Uiso 1 1 calc R
C7 C -0.0338(4) 0.7896(5) 0.74813(13) 0.0721(11) Uani 1 1 d .
C8 C -0.1105(5) 0.8677(6) 0.71235(15) 0.0893(13) Uani 1 1 d .
H8 H -0.1863 0.9262 0.7183 0.107 Uiso 1 1 calc R
C9 C 0.0384(4) 0.7809(4) 0.65771(12) 0.0654(10) Uani 1 1 d .
C10 C 0.1149(5) 0.7033(5) 0.69361(13) 0.0788(11) Uani 1 1 d .
H10 H 0.1922 0.6470 0.6877 0.095 Uiso 1 1 calc R
C11 C 0.0808(5) 0.7060(6) 0.73807(14) 0.0872(13) Uani 1 1 d .
H11 H 0.1348 0.6516 0.7615 0.105 Uiso 1 1 calc R
C12 C -0.0773(5) 0.8608(6) 0.66802(14) 0.0886(13) Uani 1 1 d .
H12 H -0.1341 0.9112 0.6442 0.106 Uiso 1 1 calc R
C13 C 0.0814(5) 0.7745(5) 0.61108(13) 0.0728(10) Uani 1 1 d .
H13 H 0.1709 0.7351 0.6091 0.087 Uiso 1 1 calc R
C14 C 0.0065(5) 0.8185(5) 0.57237(14) 0.0791(11) Uani 1 1 d .
H14 H -0.0828 0.8580 0.5745 0.095 Uiso 1 1 calc R
C15 C 0.0479(4) 0.8124(4) 0.52562(13) 0.0675(10) Uani 1 1 d .
C16 C -0.0479(4) 0.8518(5) 0.48724(13) 0.0733(10) Uani 1 1 d .
H16 H -0.1390 0.8815 0.4914 0.088 Uiso 1 1 calc R
C17 C 0.1215(4) 0.8066(4) 0.43533(12) 0.0605(9) Uani 1 1 d .
C18 C 0.2188(4) 0.7651(5) 0.47358(12) 0.0685(10) Uani 1 1 d .
H18 H 0.3091 0.7337 0.4692 0.082 Uiso 1 1 calc R
C19 C 0.1843(4) 0.7695(5) 0.51780(13) 0.0718(10) Uani 1 1 d .
H19 H 0.2524 0.7436 0.5429 0.086 Uiso 1 1 calc R
C20 C -0.0139(4) 0.8489(5) 0.44298(12) 0.0699(10) Uani 1 1 d .
H20 H -0.0819 0.8755 0.4179 0.084 Uiso 1 1 calc R
C21 C 0.3033(4) 0.8354(4) 0.38452(11) 0.0637(9) Uani 1 1 d .
C22 C 0.3735(4) 0.9569(5) 0.40497(13) 0.0789(11) Uani 1 1 d .
H22 H 0.3273 1.0202 0.4230 0.095 Uiso 1 1 calc R
C23 C 0.5125(5) 0.9852(6) 0.39877(16) 0.0958(14) Uani 1 1 d .
H23 H 0.5606 1.0657 0.4134 0.115 Uiso 1 1 calc R
C24 C 0.5799(5) 0.8945(7) 0.37093(18) 0.0983(15) Uani 1 1 d .
H24 H 0.6730 0.9141 0.3664 0.118 Uiso 1 1 calc R
C25 C 0.5100(5) 0.7771(7) 0.35025(17) 0.0950(14) Uani 1 1 d .
H25 H 0.5555 0.7169 0.3311 0.114 Uiso 1 1 calc R
C26 C 0.3723(5) 0.7440(5) 0.35683(14) 0.0802(11) Uani 1 1 d .
H26 H 0.3263 0.6613 0.3428 0.096 Uiso 1 1 calc R
C27 C 0.0633(5) 0.8807(5) 0.31155(13) 0.0773(11) Uani 1 1 d .
H27 H 0.1328 0.9537 0.3132 0.093 Uiso 1 1 calc R
C28 C 0.0559(4) 0.7904(4) 0.34978(11) 0.0588(9) Uani 1 1 d .
C29 C -0.0504(4) 0.6848(4) 0.34659(13) 0.0657(9) Uani 1 1 d .
H29 H -0.0570 0.6227 0.3717 0.079 Uiso 1 1 calc R
C30 C -0.1469(4) 0.6716(5) 0.30622(14) 0.0730(10) Uani 1 1 d .
H30 H -0.2194 0.6019 0.3045 0.088 Uiso 1 1 calc R
C31 C -0.1367(5) 0.7599(5) 0.26873(15) 0.0808(12) Uani 1 1 d .
H31 H -0.2014 0.7500 0.2415 0.097 Uiso 1 1 calc R
C32 C -0.0306(5) 0.8629(5) 0.27158(14) 0.0835(12) Uani 1 1 d .
H32 H -0.0223 0.9217 0.2459 0.100 Uiso 1 1 calc R
C33 C 0.3394(6) 0.2780(7) -0.36763(15) 0.1002(16) Uani 1 1 d .
H33 H 0.3727 0.2865 -0.3960 0.120 Uiso 1 1 calc R
C34 C 0.2512(7) 0.1649(7) -0.36225(17) 0.1122(17) Uani 1 1 d .
H34 H 0.2272 0.0964 -0.3859 0.135 Uiso 1 1 calc R
C35 C 0.1979(6) 0.1531(6) -0.32126(17) 0.1058(15) Uani 1 1 d .
H35 H 0.1356 0.0768 -0.3170 0.127 Uiso 1 1 calc R
C36 C 0.2357(5) 0.2523(6) -0.28696(15) 0.0849(12) Uani 1 1 d .
C37 C 0.3290(5) 0.3630(6) -0.29484(15) 0.0882(13) Uani 1 1 d .
H37 H 0.3568 0.4307 -0.2712 0.106 Uiso 1 1 calc R
C38 C 0.1822(5) 0.2343(6) -0.24140(16) 0.0890(12) Uani 1 1 d .
H38 H 0.1143 0.1624 -0.2382 0.107 Uiso 1 1 calc R
C39 C 0.1802(5) 0.2903(5) -0.16439(14) 0.0772(11) Uani 1 1 d .
C40 C 0.0663(5) 0.2064(6) -0.15439(14) 0.0885(13) Uani 1 1 d .
H40 H 0.0127 0.1518 -0.1779 0.106 Uiso 1 1 calc R
C41 C 0.0316(5) 0.2031(5) -0.10986(13) 0.0784(11) Uani 1 1 d .
H41 H -0.0461 0.1471 -0.1041 0.094 Uiso 1 1 calc R
C42 C 0.1082(4) 0.2800(4) -0.07391(12) 0.0664(10) Uani 1 1 d .
C43 C 0.2246(5) 0.3607(6) -0.08425(14) 0.0898(14) Uani 1 1 d .
H43 H 0.2815 0.4115 -0.0606 0.108 Uiso 1 1 calc R
C44 C 0.1392(5) 0.3184(5) 0.01132(14) 0.0776(11) Uani 1 1 d .
H44 H 0.2283 0.3584 0.0092 0.093 Uiso 1 1 calc R
C45 C 0.0658(5) 0.2751(5) -0.02725(13) 0.0717(10) Uani 1 1 d .
H45 H -0.0240 0.2364 -0.0254 0.086 Uiso 1 1 calc R
C46 C 0.0989(4) 0.3121(4) 0.05801(13) 0.0654(9) Uani 1 1 d .
C47 C -0.0364(4) 0.2691(5) 0.06574(13) 0.0716(11) Uani 1 1 d .
H47 H -0.1041 0.2426 0.0406 0.086 Uiso 1 1 calc R
C48 C -0.0719(4) 0.2651(5) 0.11009(13) 0.0709(10) Uani 1 1 d .
H48 H -0.1624 0.2342 0.1144 0.085 Uiso 1 1 calc R
C49 C 0.1952(4) 0.3506(5) 0.09637(13) 0.0736(11) Uani 1 1 d .
H49 H 0.2867 0.3788 0.0922 0.088 Uiso 1 1 calc R
C50 C 0.0260(4) 0.3066(4) 0.14842(12) 0.0615(9) Uani 1 1 d .
C51 C 0.1607(4) 0.3487(5) 0.14071(13) 0.0703(10) Uani 1 1 d .
H51 H 0.2286 0.3760 0.1657 0.084 Uiso 1 1 calc R
C52 C 0.0826(5) 0.3800(5) 0.27209(13) 0.0777(11) Uani 1 1 d .
H52 H 0.0126 0.4525 0.2704 0.093 Uiso 1 1 calc R
C53 C 0.0904(4) 0.2901(4) 0.23409(11) 0.0581(8) Uani 1 1 d .
C54 C 0.2830(5) 0.2604(5) 0.31483(15) 0.0800(12) Uani 1 1 d .
H54 H 0.3479 0.2507 0.3420 0.096 Uiso 1 1 calc R
C55 C 0.1770(5) 0.3632(5) 0.31219(14) 0.0828(12) Uani 1 1 d .
H55 H 0.1688 0.4222 0.3378 0.099 Uiso 1 1 calc R
C56 C 0.2937(4) 0.1717(5) 0.27748(15) 0.0751(11) Uani 1 1 d .
H56 H 0.3663 0.1021 0.2792 0.090 Uiso 1 1 calc R
C57 C 0.1965(4) 0.1853(4) 0.23707(13) 0.0665(9) Uani 1 1 d .
H57 H 0.2030 0.1236 0.2119 0.080 Uiso 1 1 calc R
C58 C -0.2255(4) 0.2438(5) 0.22694(14) 0.0799(11) Uani 1 1 d .
H58 H -0.1796 0.1610 0.2409 0.096 Uiso 1 1 calc R
C59 C -0.1570(4) 0.3351(5) 0.19946(12) 0.0645(9) Uani 1 1 d .
C60 C -0.3664(5) 0.4842(6) 0.18517(16) 0.0960(14) Uani 1 1 d .
H60 H -0.4144 0.5649 0.1706 0.115 Uiso 1 1 calc R
C61 C -0.2272(4) 0.4557(5) 0.17887(14) 0.0797(11) Uani 1 1 d .
H61 H -0.1812 0.5186 0.1606 0.096 Uiso 1 1 calc R
C62 C -0.4335(5) 0.3942(7) 0.21278(18) 0.0972(15) Uani 1 1 d .
H62 H -0.5268 0.4138 0.2172 0.117 Uiso 1 1 calc R
C63 C 0.2568(5) 0.3664(6) -0.12887(15) 0.0897(13) Uani 1 1 d .
H63 H 0.3332 0.4240 -0.1349 0.108 Uiso 1 1 calc R
C64 C 0.5553(5) 0.2755(7) 1.03613(16) 0.0940(15) Uani 1 1 d .
H64 H 0.5411 0.2882 1.0669 0.113 Uiso 1 1 calc R
C65 C 0.5381(6) 0.1384(7) 1.01731(17) 0.1120(18) Uani 1 1 d .
H65 H 0.5122 0.0596 1.0348 0.134 Uiso 1 1 calc R
C66 C 0.5596(6) 0.1180(5) 0.97231(15) 0.0987(15) Uani 1 1 d .
H66 H 0.5498 0.0246 0.9590 0.118 Uiso 1 1 calc R
C67 C 0.5957(4) 0.2361(4) 0.94688(12) 0.0676(10) Uani 1 1 d .
C68 C 0.6111(5) 0.3693(5) 0.96884(14) 0.0778(11) Uani 1 1 d .
H68 H 0.6371 0.4495 0.9520 0.093 Uiso 1 1 calc R
C69 C 0.6184(4) 0.2176(5) 0.89824(13) 0.0741(10) Uani 1 1 d .
H69 H 0.6049 0.1248 0.8846 0.089 Uiso 1 1 calc R
C70 C 0.6759(4) 0.2997(4) 0.82766(13) 0.0662(10) Uani 1 1 d .
C71 C 0.7669(5) 0.3949(5) 0.81023(15) 0.0867(12) Uani 1 1 d .
H71 H 0.8115 0.4690 0.8292 0.104 Uiso 1 1 calc R
C72 C 0.5281(4) 0.7177(5) 0.68546(13) 0.0747(10) Uani 1 1 d .
H72 H 0.5412 0.6250 0.6991 0.090 Uiso 1 1 calc R
C73 C 0.7937(5) 0.3826(5) 0.76434(16) 0.0895(14) Uani 1 1 d .
H73 H 0.8567 0.4478 0.7534 0.107 Uiso 1 1 calc R
C74 C 0.7279(5) 0.2747(5) 0.73518(13) 0.0760(11) Uani 1 1 d .
C75 C 0.6097(5) 0.1934(5) 0.79802(14) 0.0850(12) Uani 1 1 d .
H75 H 0.5463 0.1283 0.8089 0.102 Uiso 1 1 calc R
C76 C 0.6350(5) 0.1814(6) 0.75299(14) 0.0872(13) Uani 1 1 d .
H76 H 0.5884 0.1084 0.7340 0.105 Uiso 1 1 calc R
C77 C 0.7499(6) 0.2580(6) 0.68560(16) 0.0938(14) Uani 1 1 d .
H77 H 0.6953 0.1861 0.6684 0.113 Uiso 1 1 calc R
C78 C 0.8313(6) 0.3279(6) 0.66492(18) 0.0992(15) Uani 1 1 d .
H78 H 0.8840 0.4001 0.6826 0.119 Uiso 1 1 calc R
C79 C 0.8598(5) 0.3161(5) 0.61591(14) 0.0798(12) Uani 1 1 d .
C80 C 0.9671(6) 0.3981(6) 0.60368(15) 0.0921(13) Uani 1 1 d .
H80 H 1.0164 0.4616 0.6255 0.110 Uiso 1 1 calc R
C81 C 1.0058(5) 0.3910(5) 0.56029(14) 0.0820(12) Uani 1 1 d .
H81 H 1.0804 0.4496 0.5534 0.098 Uiso 1 1 calc R
C82 C 0.9366(4) 0.2990(4) 0.52657(12) 0.0647(9) Uani 1 1 d .
C83 C 0.8238(4) 0.2161(5) 0.53765(13) 0.0734(10) Uani 1 1 d .
H83 H 0.7735 0.1548 0.5154 0.088 Uiso 1 1 calc R
C84 C 0.7857(5) 0.2241(5) 0.58170(15) 0.0810(12) Uani 1 1 d .
H84 H 0.7098 0.1678 0.5887 0.097 Uiso 1 1 calc R
C85 C 0.6745(6) 0.4275(10) 0.4003(3) 0.145(3) Uani 1 1 d .
H85 H 0.5979 0.4917 0.4001 0.174 Uiso 1 1 calc R
C86 C 0.7710(5) 0.4075(7) 0.44090(18) 0.1047(17) Uani 1 1 d .
H86 H 0.7597 0.4592 0.4677 0.126 Uiso 1 1 calc R
C87 C 0.8832(4) 0.3110(5) 0.44122(14) 0.0725(11) Uani 1 1 d .
C88 C 0.9008(5) 0.2374(6) 0.40069(14) 0.0903(13) Uani 1 1 d .
H88 H 0.9767 0.1727 0.4005 0.108 Uiso 1 1 calc R
C89 C 0.8055(8) 0.2604(8) 0.36076(17) 0.119(2) Uani 1 1 d .
H89 H 0.8184 0.2123 0.3334 0.143 Uiso 1 1 calc R
C90 C 0.6924(7) 0.3530(10) 0.3609(2) 0.139(3) Uani 1 1 d .
H90 H 0.6271 0.3654 0.3340 0.166 Uiso 1 1 calc R
C91 C 1.3337(5) 0.3850(6) 0.45221(16) 0.0899(13) Uani 1 1 d .
H91 H 1.3727 0.4501 0.4328 0.108 Uiso 1 1 calc R
C92 C 1.1898(4) 0.3866(5) 0.45274(14) 0.0778(11) Uani 1 1 d .
H92 H 1.1326 0.4545 0.4346 0.093 Uiso 1 1 calc R
C93 C 1.1292(4) 0.2877(4) 0.48015(11) 0.0591(9) Uani 1 1 d .
C94 C 1.2163(4) 0.1876(4) 0.50646(11) 0.0663(9) Uani 1 1 d .
H94 H 1.1768 0.1178 0.5242 0.080 Uiso 1 1 calc R
C95 C 1.3624(5) 0.1906(5) 0.50660(13) 0.0777(11) Uani 1 1 d .
H95 H 1.4212 0.1252 0.5252 0.093 Uiso 1 1 calc R
C96 C 1.4202(5) 0.2911(6) 0.47908(16) 0.0841(12) Uani 1 1 d .
H96 H 1.5182 0.2941 0.4791 0.101 Uiso 1 1 calc R
C97 C 0.5509(4) 0.7354(4) 0.63695(12) 0.0681(10) Uani 1 1 d .
C98 C 0.5876(6) 0.6184(5) 0.61128(15) 0.0997(15) Uani 1 1 d .
H98 H 0.5984 0.5249 0.6245 0.120 Uiso 1 1 calc R
C99 C 0.6081(6) 0.6395(7) 0.56626(17) 0.1106(18) Uani 1 1 d .
H99 H 0.6330 0.5609 0.5486 0.133 Uiso 1 1 calc R
C100 C 0.5917(5) 0.7756(7) 0.54782(16) 0.0943(15) Uani 1 1 d .
H100 H 0.6067 0.7883 0.5172 0.113 Uiso 1 1 calc R
C101 C 0.5349(5) 0.8696(5) 0.61497(14) 0.0789(11) Uani 1 1 d .
H101 H 0.5080 0.9497 0.6317 0.095 Uiso 1 1 calc R
C102 C 0.4706(4) 0.7995(4) 0.75612(13) 0.0654(9) Uani 1 1 d .
C103 C 0.3798(5) 0.8943(5) 0.77365(15) 0.0870(12) Uani 1 1 d .
H103 H 0.3350 0.9681 0.7546 0.104 Uiso 1 1 calc R
C104 C 0.4188(5) 0.7748(5) 0.84856(14) 0.0773(11) Uani 1 1 d .
C105 C 0.3530(5) 0.8832(5) 0.81917(16) 0.0899(14) Uani 1 1 d .
H105 H 0.2903 0.9490 0.8301 0.108 Uiso 1 1 calc R
C106 C 0.5114(5) 0.6821(6) 0.83087(14) 0.0890(13) Uani 1 1 d .
H106 H 0.5580 0.6093 0.8500 0.107 Uiso 1 1 calc R
C107 C 0.5376(5) 0.6936(5) 0.78572(14) 0.0840(12) Uani 1 1 d .
H107 H 0.6015 0.6289 0.7750 0.101 Uiso 1 1 calc R
C108 C 0.3946(6) 0.7584(6) 0.89799(16) 0.0954(14) Uani 1 1 d .
H108 H 0.4477 0.6847 0.9148 0.115 Uiso 1 1 calc R
C109 C 0.3162(6) 0.8271(6) 0.91932(18) 0.1029(16) Uani 1 1 d .
H109 H 0.2646 0.9008 0.9021 0.123 Uiso 1 1 calc R
C110 C 0.2871(5) 0.8153(5) 0.96781(14) 0.0795(12) Uani 1 1 d .
C111 C 0.3600(5) 0.7239(5) 1.00171(15) 0.0795(12) Uani 1 1 d .
H111 H 0.4352 0.6671 0.9945 0.095 Uiso 1 1 calc R
C112 C 0.3231(4) 0.7154(5) 1.04615(13) 0.0742(10) Uani 1 1 d .
H112 H 0.3738 0.6541 1.0684 0.089 Uiso 1 1 calc R
C113 C 0.1408(5) 0.8915(5) 1.02370(14) 0.0817(12) Uani 1 1 d .
H113 H 0.0666 0.9501 1.0309 0.098 Uiso 1 1 calc R
C114 C 0.1786(5) 0.8993(5) 0.97999(15) 0.0897(13) Uani 1 1 d .
H114 H 0.1294 0.9630 0.9582 0.108 Uiso 1 1 calc R
C115 C 0.2106(4) 0.7985(4) 1.05715(12) 0.0648(10) Uani 1 1 d .
C116 C 0.0172(4) 0.7872(4) 1.10355(11) 0.0605(9) Uani 1 1 d .
C117 C -0.0695(4) 0.6876(4) 1.07713(11) 0.0675(10) Uani 1 1 d .
H117 H -0.0300 0.6187 1.0591 0.081 Uiso 1 1 calc R
C118 C -0.2163(5) 0.6896(5) 1.07732(13) 0.0777(11) Uani 1 1 d .
H118 H -0.2750 0.6232 1.0591 0.093 Uiso 1 1 calc R
C119 C -0.2736(5) 0.7906(5) 1.10470(16) 0.0831(12) Uani 1 1 d .
H119 H -0.3716 0.7937 1.1047 0.100 Uiso 1 1 calc R
C120 C -0.1869(5) 0.8854(5) 1.13165(16) 0.0890(13) Uani 1 1 d .
H120 H -0.2257 0.9509 1.1510 0.107 Uiso 1 1 calc R
C121 C -0.0429(4) 0.8861(5) 1.13086(13) 0.0762(11) Uani 1 1 d .
H121 H 0.0147 0.9539 1.1489 0.091 Uiso 1 1 calc R
C122 C 0.2632(4) 0.8110(5) 1.14251(13) 0.0736(11) Uani 1 1 d .
C123 C 0.2443(5) 0.7375(6) 1.18298(14) 0.0878(13) Uani 1 1 d .
H123 H 0.1680 0.6731 1.1830 0.105 Uiso 1 1 calc R
C124 C 0.3392(7) 0.7605(8) 1.22327(17) 0.117(2) Uani 1 1 d .
H124 H 0.3251 0.7137 1.2507 0.141 Uiso 1 1 calc R
C125 C 0.4539(7) 0.8519(10) 1.2229(2) 0.139(3) Uani 1 1 d .
H125 H 0.5202 0.8622 1.2497 0.167 Uiso 1 1 calc R
C126 C 0.4722(5) 0.9281(9) 1.1836(2) 0.143(3) Uani 1 1 d .
H126 H 0.5481 0.9932 1.1841 0.172 Uiso 1 1 calc R
C127 C 0.3758(5) 0.9075(7) 1.14273(17) 0.1071(18) Uani 1 1 d .
H127 H 0.3876 0.9586 1.1158 0.129 Uiso 1 1 calc R
C128 C -0.3640(5) 0.2772(7) 0.23342(17) 0.0961(15) Uani 1 1 d .
H128 H -0.4097 0.2170 0.2525 0.115 Uiso 1 1 calc R
N1 N 0.4919(4) 0.8218(4) 0.70914(10) 0.0718(9) Uani 1 1 d .
N2 N 0.1653(3) 0.7887(4) 1.10149(9) 0.0694(8) Uani 1 1 d .
N3 N 0.5916(4) 0.3927(5) 1.01287(14) 0.0958(11) Uani 1 1 d .
N4 N 0.6548(3) 0.3211(4) 0.87475(10) 0.0709(8) Uani 1 1 d .
N5 N 0.5556(5) 0.8923(5) 0.57070(14) 0.0977(12) Uani 1 1 d .
N6 N 0.9811(3) 0.2886(4) 0.48234(9) 0.0705(9) Uani 1 1 d .
N7 N 0.2256(4) 0.3111(5) -0.20911(13) 0.0859(10) Uani 1 1 d .
N8 N 0.3821(5) 0.3781(5) -0.33525(13) 0.1043(13) Uani 1 1 d .
N9 N -0.0135(3) 0.3043(4) 0.19329(9) 0.0715(9) Uani 1 1 d .
N10 N -0.2350(5) 0.8783(5) 0.91865(14) 0.1039(13) Uani 1 1 d .
N11 N -0.0783(4) 0.8102(4) 0.79281(11) 0.0726(9) Uani 1 1 d .
N12 N 0.1595(3) 0.8040(4) 0.39047(10) 0.0723(9) Uani 1 1 d .

loop_
_atom_site_aniso_label
_atom_site_aniso_U_11
_atom_site_aniso_U_22
_atom_site_aniso_U_33
_atom_site_aniso_U_23
_atom_site_aniso_U_13
_atom_site_aniso_U_12
C1 0.104(4) 0.092(3) 0.071(3) 0.010(2) 0.013(2) -0.008(3)
C2 0.120(4) 0.121(5) 0.060(3) 0.002(3) 0.017(3) -0.019(4)
C3 0.151(5) 0.109(4) 0.076(3) 0.007(3) 0.012(3) 0.003(4)
C4 0.128(4) 0.095(4) 0.088(3) -0.005(3) 0.016(3) 0.011(3)
C5 0.086(3) 0.087(3) 0.072(3) -0.012(2) 0.017(2) -0.018(3)
C6 0.096(3) 0.090(3) 0.087(3) -0.001(3) 0.015(3) -0.011(3)
C7 0.066(3) 0.090(3) 0.065(2) -0.007(2) 0.023(2) -0.018(2)
C8 0.077(3) 0.119(4) 0.075(3) 0.008(2) 0.023(2) 0.015(3)
C9 0.062(2) 0.071(2) 0.064(2) -0.0052(17) 0.0136(18) -0.0134(19)
C10 0.075(3) 0.093(3) 0.070(2) -0.004(2) 0.017(2) 0.004(2)
C11 0.092(3) 0.102(4) 0.065(2) 0.007(2) 0.004(2) -0.003(3)
C12 0.087(3) 0.117(4) 0.065(2) 0.013(2) 0.019(2) 0.014(3)
C13 0.073(3) 0.081(3) 0.067(2) 0.0021(19) 0.020(2) -0.006(2)
C14 0.072(3) 0.093(3) 0.075(3) -0.001(2) 0.021(2) -0.001(2)
C15 0.070(3) 0.068(2) 0.068(2) 0.0022(17) 0.0198(19) -0.0047(19)
C16 0.059(2) 0.084(3) 0.079(3) 0.000(2) 0.0172(19) 0.008(2)
C17 0.057(2) 0.065(2) 0.062(2) 0.0028(16) 0.0160(17) -0.0070(17)
C18 0.059(2) 0.083(3) 0.067(2) 0.0074(18) 0.0183(18) 0.0056(19)
C19 0.069(3) 0.082(3) 0.065(2) 0.0114(19) 0.0106(18) 0.004(2)
C20 0.063(2) 0.081(3) 0.066(2) 0.0045(18) 0.0109(18) 0.0035(19)
C21 0.053(2) 0.081(3) 0.0581(19) 0.0061(18) 0.0115(16) -0.0064(19)
C22 0.069(3) 0.094(3) 0.076(2) -0.006(2) 0.0162(19) -0.012(2)
C23 0.075(3) 0.117(4) 0.094(3) 0.002(3) 0.006(2) -0.031(3)
C24 0.054(3) 0.141(5) 0.101(3) 0.021(3) 0.012(2) -0.006(3)
C25 0.069(3) 0.117(4) 0.104(3) 0.001(3) 0.029(3) 0.017(3)
C26 0.074(3) 0.089(3) 0.081(2) -0.007(2) 0.019(2) 0.003(2)
C27 0.078(3) 0.075(3) 0.078(3) 0.011(2) 0.009(2) -0.015(2)
C28 0.052(2) 0.067(2) 0.0592(19) -0.0021(16) 0.0135(16) -0.0050(17)
C29 0.059(2) 0.068(2) 0.074(2) 0.0017(17) 0.0219(18) -0.0011(18)
C30 0.056(2) 0.076(3) 0.090(3) -0.021(2) 0.019(2) -0.0048(19)
C31 0.064(3) 0.098(3) 0.078(3) -0.005(2) 0.001(2) 0.013(2)
C32 0.083(3) 0.093(3) 0.073(3) 0.013(2) 0.005(2) 0.004(3)
C33 0.129(4) 0.114(4) 0.060(3) -0.002(3) 0.023(3) 0.015(4)
C34 0.152(5) 0.104(4) 0.079(3) -0.010(3) 0.013(3) -0.006(4)
C35 0.130(4) 0.096(4) 0.090(3) 0.005(3) 0.014(3) -0.010(3)
C36 0.089(3) 0.086(3) 0.081(3) 0.004(2) 0.016(2) 0.009(3)
C37 0.094(3) 0.089(3) 0.082(3) -0.004(2) 0.013(2) 0.005(3)
C38 0.091(3) 0.089(3) 0.087(3) 0.000(3) 0.014(2) 0.006(3)
C39 0.077(3) 0.083(3) 0.074(3) 0.000(2) 0.017(2) 0.009(2)
C40 0.086(3) 0.108(4) 0.068(2) -0.006(2) 0.000(2) 0.004(3)
C41 0.076(3) 0.093(3) 0.066(2) 0.001(2) 0.0141(19) -0.005(2)
C42 0.063(2) 0.070(2) 0.068(2) 0.0062(18) 0.0154(18) 0.0155(19)
C43 0.092(3) 0.114(4) 0.066(2) -0.011(2) 0.021(2) -0.013(3)
C44 0.071(3) 0.093(3) 0.072(2) -0.002(2) 0.021(2) 0.003(2)
C45 0.072(3) 0.078(3) 0.066(2) 0.0003(19) 0.016(2) 0.007(2)
C46 0.063(2) 0.064(2) 0.072(2) -0.0020(17) 0.0203(19) 0.0035(18)
C47 0.067(2) 0.084(3) 0.064(2) -0.0139(19) 0.0090(18) -0.004(2)
C48 0.060(2) 0.084(3) 0.071(2) -0.0110(19) 0.0188(19) -0.008(2)
C49 0.062(2) 0.089(3) 0.073(2) -0.001(2) 0.0205(19) -0.008(2)
C50 0.060(2) 0.065(2) 0.061(2) -0.0019(16) 0.0145(17) 0.0062(18)
C51 0.060(2) 0.081(3) 0.070(2) -0.0034(18) 0.0111(18) -0.0070(19)
C52 0.075(3) 0.078(3) 0.080(3) -0.008(2) 0.013(2) 0.016(2)
C53 0.050(2) 0.067(2) 0.0592(19) 0.0027(16) 0.0149(16) 0.0057(17)
C54 0.064(3) 0.099(3) 0.075(2) 0.009(2) 0.004(2) -0.010(2)
C55 0.082(3) 0.089(3) 0.074(3) -0.010(2) 0.003(2) 0.002(2)
C56 0.051(2) 0.081(3) 0.095(3) 0.018(2) 0.018(2) 0.0008(19)
C57 0.061(2) 0.067(2) 0.075(2) -0.0002(17) 0.0213(18) -0.0013(19)
C58 0.073(3) 0.087(3) 0.083(2) 0.008(2) 0.021(2) -0.002(2)
C59 0.053(2) 0.082(3) 0.0592(19) -0.0048(18) 0.0100(17) 0.0073(19)
C60 0.073(3) 0.115(4) 0.098(3) 0.001(3) 0.007(2) 0.031(3)
C61 0.068(3) 0.094(3) 0.079(2) 0.005(2) 0.0166(19) 0.014(2)
C62 0.054(3) 0.134(5) 0.104(3) -0.019(3) 0.016(2) 0.006(3)
C63 0.079(3) 0.116(4) 0.079(3) -0.005(2) 0.029(2) -0.012(3)
C64 0.084(3) 0.133(5) 0.068(3) -0.014(3) 0.022(2) 0.007(3)
C65 0.147(5) 0.113(4) 0.088(3) 0.000(3) 0.056(3) -0.029(4)
C66 0.139(4) 0.081(3) 0.084(3) -0.010(2) 0.044(3) -0.025(3)
C67 0.065(2) 0.073(3) 0.067(2) -0.0049(19) 0.0192(18) -0.0011(19)
C68 0.083(3) 0.075(3) 0.076(3) -0.003(2) 0.014(2) 0.001(2)
C69 0.090(3) 0.064(2) 0.073(2) -0.0026(19) 0.027(2) -0.002(2)
C70 0.071(2) 0.061(2) 0.070(2) 0.0081(18) 0.0199(19) 0.0127(19)
C71 0.112(4) 0.067(3) 0.086(3) 0.004(2) 0.032(2) -0.007(2)
C72 0.092(3) 0.061(2) 0.076(2) 0.0055(19) 0.025(2) 0.002(2)
C73 0.104(4) 0.078(3) 0.096(3) 0.021(2) 0.048(3) 0.001(3)
C74 0.083(3) 0.077(3) 0.070(2) 0.007(2) 0.019(2) 0.020(2)
C75 0.089(3) 0.096(3) 0.074(2) -0.001(2) 0.025(2) -0.016(3)
C76 0.097(3) 0.098(3) 0.068(2) -0.004(2) 0.020(2) -0.007(3)
C77 0.099(3) 0.088(3) 0.100(3) 0.019(3) 0.032(3) 0.018(3)
C78 0.104(4) 0.093(4) 0.110(4) 0.020(3) 0.044(3) 0.019(3)
C79 0.092(3) 0.078(3) 0.074(3) 0.008(2) 0.027(2) 0.020(3)
C80 0.112(4) 0.090(3) 0.080(3) -0.010(2) 0.032(3) -0.005(3)
C81 0.092(3) 0.078(3) 0.082(3) -0.005(2) 0.032(2) -0.014(2)
C82 0.064(2) 0.070(2) 0.062(2) 0.0094(17) 0.0163(18) 0.0072(19)
C83 0.070(3) 0.073(3) 0.078(2) 0.0137(19) 0.015(2) 0.003(2)
C84 0.074(3) 0.084(3) 0.091(3) 0.028(2) 0.033(2) 0.009(2)
C85 0.072(3) 0.232(8) 0.138(5) 0.112(6) 0.036(4) 0.034(4)
C86 0.076(3) 0.139(5) 0.104(3) 0.060(3) 0.030(3) 0.024(3)
C87 0.056(2) 0.089(3) 0.072(2) 0.028(2) 0.0090(19) -0.008(2)
C88 0.097(3) 0.100(4) 0.071(3) 0.010(2) 0.000(2) -0.012(3)
C89 0.116(5) 0.156(6) 0.080(3) 0.025(3) -0.010(3) -0.060(5)
C90 0.074(4) 0.220(8) 0.115(5) 0.087(5) -0.007(3) -0.039(5)
C91 0.073(3) 0.097(3) 0.104(3) 0.018(3) 0.026(2) -0.002(3)
C92 0.070(3) 0.080(3) 0.086(3) 0.021(2) 0.017(2) 0.004(2)
C93 0.057(2) 0.067(2) 0.0529(18) 0.0032(16) 0.0077(16) 0.0034(18)
C94 0.073(3) 0.070(2) 0.0570(19) 0.0029(17) 0.0133(17) 0.0010(19)
C95 0.075(3) 0.088(3) 0.067(2) -0.009(2) 0.0025(19) 0.023(2)
C96 0.061(3) 0.099(4) 0.094(3) -0.013(3) 0.018(2) -0.004(2)
C97 0.072(2) 0.072(3) 0.063(2) 0.0068(18) 0.0193(18) 0.002(2)
C98 0.142(4) 0.080(3) 0.086(3) 0.009(2) 0.047(3) 0.028(3)
C99 0.141(5) 0.117(4) 0.085(3) 0.001(3) 0.054(3) 0.027(4)
C100 0.087(3) 0.128(5) 0.071(3) 0.008(3) 0.024(2) -0.006(3)
C101 0.081(3) 0.075(3) 0.081(3) 0.001(2) 0.014(2) -0.002(2)
C102 0.065(2) 0.065(2) 0.068(2) -0.0080(18) 0.0190(18) -0.0116(19)
C103 0.110(4) 0.071(3) 0.086(3) -0.004(2) 0.033(2) 0.009(2)
C104 0.085(3) 0.075(3) 0.075(2) -0.008(2) 0.022(2) -0.022(2)
C105 0.106(4) 0.079(3) 0.095(3) -0.024(2) 0.046(3) -0.003(3)
C106 0.103(3) 0.100(3) 0.065(2) 0.004(2) 0.018(2) 0.005(3)
C107 0.089(3) 0.097(3) 0.069(2) -0.001(2) 0.020(2) 0.012(3)
C108 0.107(4) 0.094(3) 0.091(3) -0.018(3) 0.035(3) -0.022(3)
C109 0.114(4) 0.099(4) 0.105(3) -0.028(3) 0.049(3) -0.030(3)
C110 0.096(3) 0.074(3) 0.072(3) -0.007(2) 0.024(2) -0.022(3)
C111 0.070(3) 0.084(3) 0.091(3) -0.028(2) 0.033(2) -0.009(2)
C112 0.069(3) 0.077(3) 0.078(2) -0.0084(19) 0.016(2) 0.001(2)
C113 0.092(3) 0.078(3) 0.079(3) 0.003(2) 0.028(2) 0.013(2)
C114 0.109(4) 0.084(3) 0.081(3) 0.008(2) 0.031(3) 0.010(3)
C115 0.067(2) 0.070(2) 0.059(2) -0.0095(17) 0.0138(18) -0.0049(19)
C116 0.062(2) 0.067(2) 0.0529(18) -0.0010(16) 0.0085(16) -0.0029(18)
C117 0.072(3) 0.073(2) 0.0579(19) -0.0025(17) 0.0128(17) -0.0042(19)
C118 0.076(3) 0.091(3) 0.064(2) 0.008(2) 0.0009(19) -0.023(2)
C119 0.057(3) 0.100(4) 0.093(3) 0.010(3) 0.014(2) 0.001(2)
C120 0.073(3) 0.091(3) 0.107(3) -0.017(3) 0.026(2) 0.006(2)
C121 0.066(3) 0.078(3) 0.085(3) -0.021(2) 0.014(2) -0.003(2)
C122 0.059(2) 0.092(3) 0.070(2) -0.027(2) 0.0090(18) 0.011(2)
C123 0.090(3) 0.103(4) 0.067(3) -0.012(2) 0.000(2) 0.013(3)
C124 0.111(5) 0.154(5) 0.081(3) -0.016(3) -0.005(3) 0.057(4)
C125 0.070(4) 0.235(8) 0.110(5) -0.085(5) 0.001(3) 0.040(4)
C126 0.067(3) 0.231(8) 0.139(5) -0.113(5) 0.039(3) -0.034(4)
C127 0.073(3) 0.149(5) 0.106(3) -0.062(3) 0.035(3) -0.029(3)
C128 0.068(3) 0.124(4) 0.102(3) -0.003(3) 0.029(3) -0.019(3)
N1 0.078(2) 0.071(2) 0.0695(19) -0.0080(16) 0.0240(16) -0.0053(17)
N2 0.058(2) 0.096(2) 0.0554(16) -0.0090(15) 0.0129(14) -0.0030(16)
N3 0.102(3) 0.097(3) 0.088(3) -0.028(2) 0.012(2) 0.006(2)
N4 0.076(2) 0.074(2) 0.0659(18) 0.0033(16) 0.0188(16) 0.0013(17)
N5 0.100(3) 0.106(3) 0.086(3) 0.031(2) 0.009(2) -0.007(2)
N6 0.058(2) 0.099(3) 0.0558(16) 0.0065(15) 0.0132(14) 0.0038(17)
N7 0.087(3) 0.092(3) 0.079(2) -0.004(2) 0.0148(19) 0.007(2)
N8 0.113(3) 0.127(4) 0.078(2) 0.003(2) 0.031(2) -0.012(3)
N9 0.0517(18) 0.108(3) 0.0563(17) -0.0015(16) 0.0138(14) 0.0156(16)
N10 0.114(3) 0.120(3) 0.082(3) -0.002(2) 0.027(2) 0.015(3)
N11 0.067(2) 0.091(3) 0.0647(19) -0.0065(18) 0.0226(16) -0.0175(18)
N12 0.0556(19) 0.104(3) 0.0593(17) 0.0017(16) 0.0156(14) -0.0142(17)

loop_
_atom_type_symbol
_atom_type_description
_atom_type_scat_dispersion_real
_atom_type_scat_dispersion_imag
_atom_type_scat_source
C C 0.0033 0.0016 'International Tables Vol C Tables 4.2.6.8 and 6.1.1.4'
H H 0.0000 0.0000 'International Tables Vol C Tables 4.2.6.8 and 6.1.1.4'
N N 0.0061 0.0033 'International Tables Vol C Tables 4.2.6.8 and 6.1.1.4'

loop_
_geom_angle_atom_site_label_1
_geom_angle_atom_site_label_2
_geom_angle_atom_site_label_3
_geom_angle
N10 C1 C5 123.9(4)
N10 C1 H1 118.0
C5 C1 H1 118.0
N10 C2 C3 123.6(5)
N10 C2 H2 118.2
C3 C2 H2 118.2
C2 C3 C4 119.5(5)
C2 C3 H3 120.2
C4 C3 H3 120.2
C3 C4 C5 119.5(5)
C3 C4 H4 120.3
C5 C4 H4 120.3
C4 C5 C1 117.8(4)
C4 C5 C6 120.5(5)
C1 C5 C6 121.7(4)
N11 C6 C5 122.8(5)
N11 C6 H6 118.6
C5 C6 H6 118.6
C8 C7 C11 117.6(4)
C8 C7 N11 115.0(4)
C11 C7 N11 127.3(4)
C12 C8 C7 121.1(4)
C12 C8 H8 119.4
C7 C8 H8 119.4
C10 C9 C12 116.7(4)
C10 C9 C13 119.4(4)
C12 C9 C13 123.9(4)
C9 C10 C11 122.1(4)
C9 C10 H10 118.9
C11 C10 H10 118.9
C10 C11 C7 120.5(4)
C10 C11 H11 119.8
C7 C11 H11 119.8
C8 C12 C9 121.8(4)
C8 C12 H12 119.1
C9 C12 H12 119.1
C14 C13 C9 126.3(4)
C14 C13 H13 116.8
C9 C13 H13 116.8
C13 C14 C15 126.9(4)
C13 C14 H14 116.5
C15 C14 H14 116.5
C16 C15 C19 117.0(3)
C16 C15 C14 120.2(4)
C19 C15 C14 122.7(4)
C20 C16 C15 122.3(4)
C20 C16 H16 118.8
C15 C16 H16 118.8
C18 C17 C20 117.8(3)
C18 C17 N12 120.5(3)
C20 C17 N12 121.7(3)
C19 C18 C17 121.3(4)
C19 C18 H18 119.4
C17 C18 H18 119.4
C18 C19 C15 121.0(4)
C18 C19 H19 119.5
C15 C19 H19 119.5
C16 C20 C17 120.5(4)
C16 C20 H20 119.7
C17 C20 H20 119.7
C22 C21 C26 119.3(4)
C22 C21 N12 121.1(4)
C26 C21 N12 119.6(4)
C21 C22 C23 120.2(4)
C21 C22 H22 119.9
C23 C22 H22 119.9
C24 C23 C22 120.1(5)
C24 C23 H23 119.9
C22 C23 H23 119.9
C25 C24 C23 119.6(4)
C25 C24 H24 120.2
C23 C24 H24 120.2
C24 C25 C26 121.5(5)
C24 C25 H25 119.3
C26 C25 H25 119.3
C25 C26 C21 119.3(4)
C25 C26 H26 120.4
C21 C26 H26 120.4
C32 C27 C28 120.4(4)
C32 C27 H27 119.8
C28 C27 H27 119.8
C29 C28 C27 118.5(3)
C29 C28 N12 121.4(3)
C27 C28 N12 120.1(3)
C30 C29 C28 120.1(4)
C30 C29 H29 120.0
C28 C29 H29 120.0
C31 C30 C29 120.6(4)
C31 C30 H30 119.7
C29 C30 H30 119.7
C32 C31 C30 119.4(4)
C32 C31 H31 120.3
C30 C31 H31 120.3
C27 C32 C31 120.9(4)
C27 C32 H32 119.5
C31 C32 H32 119.5
N8 C33 C34 124.6(5)
N8 C33 H33 117.7
C34 C33 H33 117.7
C33 C34 C35 118.6(5)
C33 C34 H34 120.7
C35 C34 H34 120.7
C36 C35 C34 119.9(5)
C36 C35 H35 120.0
C34 C35 H35 120.0
C35 C36 C37 117.9(4)
C35 C36 C38 119.5(5)
C37 C36 C38 122.5(4)
N8 C37 C36 123.3(4)
N8 C37 H37 118.3
C36 C37 H37 118.3
N7 C38 C36 120.7(5)
N7 C38 H38 119.7
C36 C38 H38 119.7
C63 C39 C40 117.7(4)
C63 C39 N7 114.9(4)
C40 C39 N7 127.4(4)
C41 C40 C39 120.7(4)
C41 C40 H40 119.7
C39 C40 H40 119.7
C42 C41 C40 121.9(4)
C42 C41 H41 119.0
C40 C41 H41 119.0
C41 C42 C43 116.7(3)
C41 C42 C45 120.0(4)
C43 C42 C45 123.3(4)
C63 C43 C42 121.2(4)
C63 C43 H43 119.4
C42 C43 H43 119.4
C45 C44 C46 127.7(4)
C45 C44 H44 116.1
C46 C44 H44 116.1
C44 C45 C42 127.2(4)
C44 C45 H45 116.4
C42 C45 H45 116.4
C49 C46 C47 117.2(3)
C49 C46 C44 120.5(4)
C47 C46 C44 122.3(4)
C48 C47 C46 121.2(4)
C48 C47 H47 119.4
C46 C47 H47 119.4
C47 C48 C50 120.9(4)
C47 C48 H48 119.5
C50 C48 H48 119.5
C46 C49 C51 122.3(4)
C46 C49 H49 118.9
C51 C49 H49 118.9
C51 C50 C48 117.8(3)
C51 C50 N9 122.2(3)
C48 C50 N9 119.9(3)
C49 C51 C50 120.6(3)
C49 C51 H51 119.7
C50 C51 H51 119.7
C55 C52 C53 120.5(4)
C55 C52 H52 119.7
C53 C52 H52 119.7
C57 C53 C52 118.8(3)
C57 C53 N9 121.4(3)
C52 C53 N9 119.7(3)
C55 C54 C56 119.9(4)
C55 C54 H54 120.1
C56 C54 H54 120.1
C54 C55 C52 120.5(4)
C54 C55 H55 119.8
C52 C55 H55 119.8
C54 C56 C57 120.2(4)
C54 C56 H56 119.9
C57 C56 H56 119.9
C53 C57 C56 120.1(4)
C53 C57 H57 119.9
C56 C57 H57 119.9
C59 C58 C128 119.0(4)
C59 C58 H58 120.5
C128 C58 H58 120.5
C61 C59 C58 119.5(4)
C61 C59 N9 120.8(4)
C58 C59 N9 119.8(4)
C62 C60 C61 120.2(5)
C62 C60 H60 119.9
C61 C60 H60 119.9
C59 C61 C60 120.1(4)
C59 C61 H61 119.9
C60 C61 H61 119.9
C128 C62 C60 119.5(5)
C128 C62 H62 120.2
C60 C62 H62 120.2
C39 C63 C43 121.8(4)
C39 C63 H63 119.1
C43 C63 H63 119.1
N3 C64 C65 123.4(4)
N3 C64 H64 118.3
C65 C64 H64 118.3
C64 C65 C66 118.9(5)
C64 C65 H65 120.6
C66 C65 H65 120.6
C65 C66 C67 119.7(4)
C65 C66 H66 120.2
C67 C66 H66 120.2
C68 C67 C66 117.2(4)
C68 C67 C69 122.0(4)
C66 C67 C69 120.8(4)
N3 C68 C67 124.6(4)
N3 C68 H68 117.7
C67 C68 H68 117.7
N4 C69 C67 122.4(4)
N4 C69 H69 118.8
C67 C69 H69 118.8
C71 C70 C75 117.5(4)
C71 C70 N4 117.1(4)
C75 C70 N4 125.3(4)
C70 C71 C73 121.1(4)
C70 C71 H71 119.4
C73 C71 H71 119.4
N1 C72 C97 122.7(4)
N1 C72 H72 118.6
C97 C72 H72 118.6
C74 C73 C71 120.8(4)
C74 C73 H73 119.6
C71 C73 H73 119.6
C76 C74 C73 117.4(4)
C76 C74 C77 119.3(4)
C73 C74 C77 123.2(4)
C76 C75 C70 121.5(4)
C76 C75 H75 119.2
C70 C75 H75 119.2
C75 C76 C74 121.6(4)
C75 C76 H76 119.2
C74 C76 H76 119.2
C78 C77 C74 127.6(5)
C78 C77 H77 116.2
C74 C77 H77 116.2
C77 C78 C79 130.5(6)
C77 C78 H78 114.8
C79 C78 H78 114.8
C80 C79 C84 117.3(4)
C80 C79 C78 117.6(5)
C84 C79 C78 125.1(5)
C79 C80 C81 122.3(4)
C79 C80 H80 118.9
C81 C80 H80 118.9
C80 C81 C82 121.3(4)
C80 C81 H81 119.3
C82 C81 H81 119.3
C81 C82 C83 117.8(3)
C81 C82 N6 120.8(3)
C83 C82 N6 121.4(4)
C84 C83 C82 120.3(4)
C84 C83 H83 119.8
C82 C83 H83 119.8
C83 C84 C79 120.9(4)
C83 C84 H84 119.5
C79 C84 H84 119.5
C90 C85 C86 119.9(6)
C90 C85 H85 120.1
C86 C85 H85 120.1
C87 C86 C85 119.9(6)
C87 C86 H86 120.0
C85 C86 H86 120.0
C86 C87 C88 119.4(4)
C86 C87 N6 120.4(4)
C88 C87 N6 120.1(4)
C89 C88 C87 119.8(6)
C89 C88 H88 120.1
C87 C88 H88 120.1
C90 C89 C88 120.6(6)
C90 C89 H89 119.7
C88 C89 H89 119.7
C85 C90 C89 120.4(6)
C85 C90 H90 119.8
C89 C90 H90 119.8
C96 C91 C92 121.5(4)
C96 C91 H91 119.2
C92 C91 H91 119.2
C91 C92 C93 120.1(4)
C91 C92 H92 119.9
C93 C92 H92 119.9
C94 C93 C92 118.7(4)
C94 C93 N6 119.7(3)
C92 C93 N6 121.6(3)
C93 C94 C95 120.3(4)
C93 C94 H94 119.8
C95 C94 H94 119.8
C96 C95 C94 119.7(4)
C96 C95 H95 120.1
C94 C95 H95 120.1
C91 C96 C95 119.5(4)
C91 C96 H96 120.3
C95 C96 H96 120.3
C98 C97 C101 116.9(4)
C98 C97 C72 121.6(4)
C101 C97 C72 121.5(4)
C99 C98 C97 119.8(4)
C99 C98 H98 120.1
C97 C98 H98 120.1
C100 C99 C98 119.1(5)
C100 C99 H99 120.5
C98 C99 H99 120.5
N5 C100 C99 123.9(4)
N5 C100 H100 118.1
C99 C100 H100 118.1
N5 C101 C97 124.0(4)
N5 C101 H101 118.0
C97 C101 H101 118.0
C103 C102 C107 117.5(4)
C103 C102 N1 117.1(4)
C107 C102 N1 125.3(4)
C102 C103 C105 121.7(4)
C102 C103 H103 119.2
C105 C103 H103 119.2
C106 C104 C105 117.3(4)
C106 C104 C108 119.9(5)
C105 C104 C108 122.8(4)
C103 C105 C104 120.5(4)
C103 C105 H105 119.7
C104 C105 H105 119.7
C104 C106 C107 121.9(4)
C104 C106 H106 119.0
C107 C106 H106 119.0
C106 C107 C102 121.0(4)
C106 C107 H107 119.5
C102 C107 H107 119.5
C109 C108 C104 129.5(6)
C109 C108 H108 115.3
C104 C108 H108 115.3
C108 C109 C110 131.9(6)
C108 C109 H109 114.0
C110 C109 H109 114.0
C114 C110 C111 117.5(4)
C114 C110 C109 117.4(5)
C111 C110 C109 125.0(5)
C110 C111 C112 121.6(4)
C110 C111 H111 119.2
C112 C111 H111 119.2
C115 C112 C111 119.7(4)
C115 C112 H112 120.2
C111 C112 H112 120.2
C114 C113 C115 121.3(4)
C114 C113 H113 119.4
C115 C113 H113 119.4
C110 C114 C113 121.4(4)
C110 C114 H114 119.3
C113 C114 H114 119.3
C113 C115 C112 118.4(3)
C113 C115 N2 119.9(4)
C112 C115 N2 121.6(4)
C117 C116 C121 119.0(4)
C117 C116 N2 119.8(3)
C121 C116 N2 121.2(3)
C116 C117 C118 120.3(4)
C116 C117 H117 119.9
C118 C117 H117 119.9
C119 C118 C117 119.5(4)
C119 C118 H118 120.3
C117 C118 H118 120.3
C120 C119 C118 119.8(4)
C120 C119 H119 120.1
C118 C119 H119 120.1
C119 C120 C121 121.0(4)
C119 C120 H120 119.5
C121 C120 H120 119.5
C120 C121 C116 120.4(4)
C120 C121 H121 119.8
C116 C121 H121 119.8
C127 C122 C123 119.9(4)
C127 C122 N2 120.4(4)
C123 C122 N2 119.7(4)
C124 C123 C122 119.7(5)
C124 C123 H123 120.1
C122 C123 H123 120.1
C125 C124 C123 120.2(6)
C125 C124 H124 119.9
C123 C124 H124 119.9
C126 C125 C124 120.8(5)
C126 C125 H125 119.6
C124 C125 H125 119.6
C125 C126 C127 119.6(6)
C125 C126 H126 120.2
C127 C126 H126 120.2
C122 C127 C126 119.7(6)
C122 C127 H127 120.2
C126 C127 H127 120.2
C62 C128 C58 121.6(5)
C62 C128 H128 119.2
C58 C128 H128 119.2
C72 N1 C102 120.8(3)
C122 N2 C116 119.8(3)
C122 N2 C115 120.5(3)
C116 N2 C115 118.4(3)
C64 N3 C68 116.3(4)
C69 N4 C70 121.1(3)
C100 N5 C101 116.3(4)
C87 N6 C82 120.7(3)
C87 N6 C93 119.6(3)
C82 N6 C93 118.3(3)
C38 N7 C39 121.3(4)
C33 N8 C37 115.7(5)
C50 N9 C59 120.2(3)
C50 N9 C53 121.5(3)
C59 N9 C53 117.8(3)
C2 N10 C1 115.7(5)
C6 N11 C7 122.7(4)
C17 N12 C28 122.0(3)
C17 N12 C21 119.5(3)
C28 N12 C21 118.0(3)

loop_
_geom_bond_atom_site_label_1
_geom_bond_atom_site_label_2
_geom_bond_distance
C1 N10 1.343(6)
C1 C5 1.379(7)
C1 H1 0.9300
C2 N10 1.339(7)
C2 C3 1.355(8)
C2 H2 0.9300
C3 C4 1.358(7)
C3 H3 0.9300
C4 C5 1.359(7)
C4 H4 0.9300
C5 C6 1.484(6)
C6 N11 1.176(5)
C6 H6 0.9300
C7 C8 1.373(6)
C7 C11 1.391(6)
C7 N11 1.437(5)
C8 C12 1.373(5)
C8 H8 0.9300
C9 C10 1.373(6)
C9 C12 1.385(6)
C9 C13 1.474(5)
C10 C11 1.378(5)
C10 H10 0.9300
C11 H11 0.9300
C12 H12 0.9300
C13 C14 1.300(5)
C13 H13 0.9300
C14 C15 1.471(5)
C14 H14 0.9300
C15 C16 1.377(5)
C15 C19 1.402(6)
C16 C20 1.373(5)
C16 H16 0.9300
C17 C18 1.386(5)
C17 C20 1.389(5)
C17 N12 1.404(4)
C18 C19 1.373(5)
C18 H18 0.9300
C19 H19 0.9300
C20 H20 0.9300
C21 C22 1.376(5)
C21 C26 1.385(5)
C21 N12 1.429(5)
C22 C23 1.381(6)
C22 H22 0.9300
C23 C24 1.377(7)
C23 H23 0.9300
C24 C25 1.347(8)
C24 H24 0.9300
C25 C26 1.382(6)
C25 H25 0.9300
C26 H26 0.9300
C27 C32 1.364(6)
C27 C28 1.390(5)
C27 H27 0.9300
C28 C29 1.384(5)
C28 N12 1.426(4)
C29 C30 1.381(5)
C29 H29 0.9300
C30 C31 1.367(6)
C30 H30 0.9300
C31 C32 1.367(6)
C31 H31 0.9300
C32 H32 0.9300
C33 N8 1.326(7)
C33 C34 1.347(8)
C33 H33 0.9300
C34 C35 1.366(7)
C34 H34 0.9300
C35 C36 1.351(7)
C35 H35 0.9300
C36 C37 1.380(7)
C36 C38 1.496(6)
C37 N8 1.352(5)
C37 H37 0.9300
C38 N7 1.191(5)
C38 H38 0.9300
C39 C63 1.359(6)
C39 C40 1.387(6)
C39 N7 1.441(5)
C40 C41 1.382(6)
C40 H40 0.9300
C41 C42 1.371(5)
C41 H41 0.9300
C42 C43 1.394(6)
C42 C45 1.472(5)
C43 C63 1.377(5)
C43 H43 0.9300
C44 C45 1.289(5)
C44 C46 1.465(5)
C44 H44 0.9300
C45 H45 0.9300
C46 C49 1.376(5)
C46 C47 1.392(5)
C47 C48 1.380(5)
C47 H47 0.9300
C48 C50 1.391(5)
C48 H48 0.9300
C49 C51 1.376(5)
C49 H49 0.9300
C50 C51 1.384(5)
C50 N9 1.410(4)
C51 H51 0.9300
C52 C55 1.368(6)
C52 C53 1.384(5)
C52 H52 0.9300
C53 C57 1.377(5)
C53 N9 1.430(4)
C54 C55 1.365(6)
C54 C56 1.367(6)
C54 H54 0.9300
C55 H55 0.9300
C56 C57 1.386(5)
C56 H56 0.9300
C57 H57 0.9300
C58 C59 1.379(5)
C58 C128 1.389(7)
C58 H58 0.9300
C59 C61 1.370(6)
C59 N9 1.427(5)
C60 C62 1.367(7)
C60 C61 1.385(6)
C60 H60 0.9300
C61 H61 0.9300
C62 C128 1.342(8)
C62 H62 0.9300
C63 H63 0.9300
C64 N3 1.332(7)
C64 C65 1.358(7)
C64 H64 0.9300
C65 C66 1.366(6)
C65 H65 0.9300
C66 C67 1.373(6)
C66 H66 0.9300
C67 C68 1.363(6)
C67 C69 1.471(5)
C68 N3 1.337(5)
C68 H68 0.9300
C69 N4 1.240(5)
C69 H69 0.9300
C70 C71 1.370(6)
C70 C75 1.380(6)
C70 N4 1.426(5)
C71 C73 1.399(6)
C71 H71 0.9300
C72 N1 1.246(5)
C72 C97 1.467(5)
C72 H72 0.9300
C73 C74 1.381(6)
C73 H73 0.9300
C74 C76 1.377(6)
C74 C77 1.494(6)
C75 C76 1.370(6)
C75 H75 0.9300
C76 H76 0.9300
C77 C78 1.224(6)
C77 H77 0.9300
C78 C79 1.493(6)
C78 H78 0.9300
C79 C80 1.350(7)
C79 C84 1.403(6)
C80 C81 1.367(5)
C80 H80 0.9300
C81 C82 1.376(6)
C81 H81 0.9300
C82 C83 1.384(5)
C82 N6 1.415(4)
C83 C84 1.384(5)
C83 H83 0.9300
C84 H84 0.9300
C85 C90 1.362(11)
C85 C86 1.393(8)
C85 H85 0.9300
C86 C87 1.376(6)
C86 H86 0.9300
C87 C88 1.385(6)
C87 N6 1.414(5)
C88 C89 1.376(7)
C88 H88 0.9300
C89 C90 1.363(10)
C89 H89 0.9300
C90 H90 0.9300
C91 C96 1.348(7)
C91 C92 1.368(6)
C91 H91 0.9300
C92 C93 1.381(5)
C92 H92 0.9300
C93 C94 1.379(5)
C93 N6 1.416(5)
C94 C95 1.386(6)
C94 H94 0.9300
C95 C96 1.379(6)
C95 H95 0.9300
C96 H96 0.9300
C97 C98 1.371(6)
C97 C101 1.372(6)
C98 C99 1.365(6)
C98 H98 0.9300
C99 C100 1.344(8)
C99 H99 0.9300
C100 N5 1.322(7)
C100 H100 0.9300
C101 N5 1.346(5)
C101 H101 0.9300
C102 C103 1.368(6)
C102 C107 1.379(6)
C102 N1 1.424(5)
C103 C105 1.388(6)
C103 H103 0.9300
C104 C106 1.370(6)
C104 C105 1.388(7)
C104 C108 1.496(6)
C105 H105 0.9300
C106 C107 1.375(6)
C106 H106 0.9300
C107 H107 0.9300
C108 C109 1.210(7)
C108 H108 0.9300
C109 C110 1.480(6)
C109 H109 0.9300
C110 C114 1.369(7)
C110 C111 1.390(6)
C111 C112 1.390(5)
C111 H111 0.9300
C112 C115 1.382(6)
C112 H112 0.9300
C113 C114 1.373(5)
C113 C115 1.379(6)
C113 H113 0.9300
C114 H114 0.9300
C115 N2 1.421(4)
C116 C117 1.375(5)
C116 C121 1.376(5)
C116 N2 1.416(5)
C117 C118 1.393(6)
C117 H117 0.9300
C118 C119 1.377(6)
C118 H118 0.9300
C119 C120 1.355(6)
C119 H119 0.9300
C120 C121 1.370(6)
C120 H120 0.9300
C121 H121 0.9300
C122 C127 1.380(6)
C122 C123 1.387(6)
C122 N2 1.412(5)
C123 C124 1.382(7)
C123 H123 0.9300
C124 C125 1.369(10)
C124 H124 0.9300
C125 C126 1.368(10)
C125 H125 0.9300
C126 C127 1.399(7)
C126 H126 0.9300
C127 H127 0.9300
C128 H128 0.9300

loop_
_geom_torsion_atom_site_label_1
_geom_torsion_atom_site_label_2
_geom_torsion_atom_site_label_3
_geom_torsion_atom_site_label_4
_geom_torsion
N10 C2 C3 C4 -0.3(9)
C2 C3 C4 C5 0.1(9)
C3 C4 C5 C1 -0.1(8)
C3 C4 C5 C6 -177.9(5)
N10 C1 C5 C4 0.2(7)
N10 C1 C5 C6 178.0(4)
C4 C5 C6 N11 172.2(5)
C1 C5 C6 N11 -5.5(7)
C11 C7 C8 C12 1.4(7)
N11 C7 C8 C12 178.5(4)
C12 C9 C10 C11 -1.2(6)
C13 C9 C10 C11 179.3(4)
C9 C10 C11 C7 -0.3(7)
C8 C7 C11 C10 0.2(7)
N11 C7 C11 C10 -176.5(4)
C7 C8 C12 C9 -3.0(8)
C10 C9 C12 C8 2.8(7)
C13 C9 C12 C8 -177.7(4)
C10 C9 C13 C14 166.5(4)
C12 C9 C13 C14 -12.9(7)
C9 C13 C14 C15 -179.8(4)
C13 C14 C15 C16 174.5(4)
C13 C14 C15 C19 -6.5(7)
C19 C15 C16 C20 0.5(6)
C14 C15 C16 C20 179.6(4)
C20 C17 C18 C19 -1.8(6)
N12 C17 C18 C19 178.8(4)
C17 C18 C19 C15 1.7(6)
C16 C15 C19 C18 -1.0(6)
C14 C15 C19 C18 179.9(4)
C15 C16 C20 C17 -0.6(6)
C18 C17 C20 C16 1.2(6)
N12 C17 C20 C16 -179.4(4)
C26 C21 C22 C23 -1.5(6)
N12 C21 C22 C23 -180.0(4)
C21 C22 C23 C24 2.0(7)
C22 C23 C24 C25 -0.8(8)
C23 C24 C25 C26 -0.9(8)
C24 C25 C26 C21 1.4(7)
C22 C21 C26 C25 -0.2(6)
N12 C21 C26 C25 178.3(4)
C32 C27 C28 C29 -1.4(6)
C32 C27 C28 N12 176.4(4)
C27 C28 C29 C30 -0.5(5)
N12 C28 C29 C30 -178.2(3)
C28 C29 C30 C31 1.4(6)
C29 C30 C31 C32 -0.6(6)
C28 C27 C32 C31 2.3(7)
C30 C31 C32 C27 -1.3(7)
N8 C33 C34 C35 1.9(9)
C33 C34 C35 C36 -1.0(9)
C34 C35 C36 C37 -0.4(8)
C34 C35 C36 C38 -177.1(5)
C35 C36 C37 N8 1.2(8)
C38 C36 C37 N8 177.8(4)
C35 C36 C38 N7 172.2(5)
C37 C36 C38 N7 -4.4(7)
C63 C39 C40 C41 1.0(7)
N7 C39 C40 C41 -176.7(4)
C39 C40 C41 C42 -0.9(7)
C40 C41 C42 C43 -0.8(6)
C40 C41 C42 C45 179.0(4)
C41 C42 C43 C63 2.3(7)
C45 C42 C43 C63 -177.5(4)
C46 C44 C45 C42 -179.1(4)
C41 C42 C45 C44 166.7(4)
C43 C42 C45 C44 -13.5(7)
C45 C44 C46 C49 173.9(4)
C45 C44 C46 C47 -6.6(7)
C49 C46 C47 C48 -0.1(6)
C44 C46 C47 C48 -179.6(4)
C46 C47 C48 C50 1.2(6)
C47 C46 C49 C51 -0.7(6)
C44 C46 C49 C51 178.8(4)
C47 C48 C50 C51 -1.5(6)
C47 C48 C50 N9 178.8(4)
C46 C49 C51 C50 0.4(6)
C48 C50 C51 C49 0.7(6)
N9 C50 C51 C49 -179.6(4)
C55 C52 C53 C57 -1.2(6)
C55 C52 C53 N9 176.9(4)
C56 C54 C55 C52 -1.2(7)
C53 C52 C55 C54 2.0(7)
C55 C54 C56 C57 -0.4(6)
C52 C53 C57 C56 -0.3(5)
N9 C53 C57 C56 -178.4(3)
C54 C56 C57 C53 1.2(6)
C128 C58 C59 C61 -0.6(6)
C128 C58 C59 N9 178.6(4)
C58 C59 C61 C60 -0.9(6)
N9 C59 C61 C60 -180.0(4)
C62 C60 C61 C59 1.5(7)
C61 C60 C62 C128 -0.6(8)
C40 C39 C63 C43 0.5(7)
N7 C39 C63 C43 178.6(4)
C42 C43 C63 C39 -2.2(8)
N3 C64 C65 C66 0.4(9)
C64 C65 C66 C67 -1.0(8)
C65 C66 C67 C68 1.3(7)
C65 C66 C67 C69 -179.5(5)
C66 C67 C68 N3 -1.0(7)
C69 C67 C68 N3 179.8(4)
C68 C67 C69 N4 1.1(6)
C66 C67 C69 N4 -178.0(4)
C75 C70 C71 C73 -1.4(7)
N4 C70 C71 C73 -179.8(4)
C70 C71 C73 C74 0.7(7)
C71 C73 C74 C76 0.3(7)
C71 C73 C74 C77 178.7(4)
C71 C70 C75 C76 1.0(7)
N4 C70 C75 C76 179.3(4)
C70 C75 C76 C74 0.0(7)
C73 C74 C76 C75 -0.7(7)
C77 C74 C76 C75 -179.1(4)
C76 C74 C77 C78 -177.4(5)
C73 C74 C77 C78 4.3(8)
C74 C77 C78 C79 179.2(4)
C77 C78 C79 C80 -173.3(6)
C77 C78 C79 C84 5.3(8)
C84 C79 C80 C81 -1.4(7)
C78 C79 C80 C81 177.3(4)
C79 C80 C81 C82 0.0(8)
C80 C81 C82 C83 1.6(7)
C80 C81 C82 N6 -177.7(4)
C81 C82 C83 C84 -1.6(6)
N6 C82 C83 C84 177.6(4)
C82 C83 C84 C79 0.1(6)
C80 C79 C84 C83 1.4(6)
C78 C79 C84 C83 -177.2(4)
C90 C85 C86 C87 -0.8(9)
C85 C86 C87 C88 1.6(7)
C85 C86 C87 N6 -179.4(4)
C86 C87 C88 C89 -0.6(7)
N6 C87 C88 C89 -179.7(4)
C87 C88 C89 C90 -1.1(8)
C86 C85 C90 C89 -0.9(9)
C88 C89 C90 C85 1.9(9)
C96 C91 C92 C93 -2.0(7)
C91 C92 C93 C94 -0.4(6)
C91 C92 C93 N6 178.5(4)
C92 C93 C94 C95 2.4(5)
N6 C93 C94 C95 -176.5(3)
C93 C94 C95 C96 -2.1(6)
C92 C91 C96 C95 2.3(7)
C94 C95 C96 C91 -0.2(6)
N1 C72 C97 C98 -178.5(5)
N1 C72 C97 C101 0.7(6)
C101 C97 C98 C99 0.9(7)
C72 C97 C98 C99 -179.9(5)
C97 C98 C99 C100 0.0(8)
C98 C99 C100 N5 -0.4(9)
C98 C97 C101 N5 -1.3(7)
C72 C97 C101 N5 179.4(4)
C107 C102 C103 C105 -1.4(6)
N1 C102 C103 C105 -179.2(4)
C102 C103 C105 C104 0.3(7)
C106 C104 C105 C103 0.8(7)
C108 C104 C105 C103 179.6(4)
C105 C104 C106 C107 -0.8(7)
C108 C104 C106 C107 -179.6(4)
C104 C106 C107 C102 -0.3(7)
C103 C102 C107 C106 1.4(6)
N1 C102 C107 C106 179.0(4)
C106 C104 C108 C109 -178.5(5)
C105 C104 C108 C109 2.7(8)
C104 C108 C109 C110 179.5(4)
C108 C109 C110 C114 -172.5(6)
C108 C109 C110 C111 6.4(8)
C114 C110 C111 C112 1.2(6)
C109 C110 C111 C112 -177.8(4)
C110 C111 C112 C115 0.6(6)
C111 C110 C114 C113 -1.4(7)
C109 C110 C114 C113 177.6(4)
C115 C113 C114 C110 -0.1(7)
C114 C113 C115 C112 1.8(6)
C114 C113 C115 N2 -177.6(4)
C111 C112 C115 C113 -2.0(6)
C111 C112 C115 N2 177.3(3)
C121 C116 C117 C118 1.5(5)
N2 C116 C117 C118 -177.1(3)
C116 C117 C118 C119 -1.0(6)
C117 C118 C119 C120 -1.0(6)
C118 C119 C120 C121 2.4(7)
C119 C120 C121 C116 -1.9(7)
C117 C116 C121 C120 -0.1(6)
N2 C116 C121 C120 178.5(4)
C127 C122 C123 C124 -0.6(7)
N2 C122 C123 C124 -179.3(4)
C122 C123 C124 C125 -2.0(8)
C123 C124 C125 C126 3.7(9)
C124 C125 C126 C127 -2.8(9)
C123 C122 C127 C126 1.4(7)
N2 C122 C127 C126 -179.8(4)
C125 C126 C127 C122 0.2(8)
C60 C62 C128 C58 -0.9(8)
C59 C58 C128 C62 1.5(7)
C97 C72 N1 C102 179.8(4)
C103 C102 N1 C72 -154.3(4)
C107 C102 N1 C72 28.1(6)
C127 C122 N2 C116 -134.7(4)
C123 C122 N2 C116 44.0(5)
C127 C122 N2 C115 32.0(6)
C123 C122 N2 C115 -149.2(4)
C117 C116 N2 C122 -140.5(4)
C121 C116 N2 C122 40.9(5)
C117 C116 N2 C115 52.5(5)
C121 C116 N2 C115 -126.1(4)
C113 C115 N2 C122 -126.1(4)
C112 C115 N2 C122 54.5(5)
C113 C115 N2 C116 40.8(5)
C112 C115 N2 C116 -138.5(4)
C65 C64 N3 C68 -0.1(8)
C67 C68 N3 C64 0.4(7)
C67 C69 N4 C70 -179.9(4)
C71 C70 N4 C69 -154.5(4)
C75 C70 N4 C69 27.1(6)
C99 C100 N5 C101 0.0(8)
C97 C101 N5 C100 0.9(7)
C86 C87 N6 C82 31.8(6)
C88 C87 N6 C82 -149.2(4)
C86 C87 N6 C93 -134.4(4)
C88 C87 N6 C93 44.6(6)
C81 C82 N6 C87 -126.2(4)
C83 C82 N6 C87 54.6(5)
C81 C82 N6 C93 40.2(5)
C83 C82 N6 C93 -139.0(4)
C94 C93 N6 C87 -140.4(4)
C92 C93 N6 C87 40.7(5)
C94 C93 N6 C82 53.1(5)
C92 C93 N6 C82 -125.8(4)
C36 C38 N7 C39 -177.0(4)
C63 C39 N7 C38 168.4(5)
C40 C39 N7 C38 -13.8(7)
C34 C33 N8 C37 -1.1(8)
C36 C37 N8 C33 -0.4(7)
C51 C50 N9 C59 148.0(4)
C48 C50 N9 C59 -32.3(5)
C51 C50 N9 C53 -24.0(6)
C48 C50 N9 C53 155.7(4)
C61 C59 N9 C50 -48.2(5)
C58 C59 N9 C50 132.7(4)
C61 C59 N9 C53 124.0(4)
C58 C59 N9 C53 -55.1(5)
C57 C53 N9 C50 -46.9(5)
C52 C53 N9 C50 135.0(4)
C57 C53 N9 C59 140.9(4)
C52 C53 N9 C59 -37.1(5)
C3 C2 N10 C1 0.4(8)
C5 C1 N10 C2 -0.4(7)
C5 C6 N11 C7 -176.2(4)
C8 C7 N11 C6 169.1(4)
C11 C7 N11 C6 -14.2(6)
C18 C17 N12 C28 155.8(4)
C20 C17 N12 C28 -23.6(5)
C18 C17 N12 C21 -32.7(5)
C20 C17 N12 C21 147.9(4)
C29 C28 N12 C17 -47.5(5)
C27 C28 N12 C17 134.8(4)
C29 C28 N12 C21 140.9(4)
C27 C28 N12 C21 -36.8(5)
C22 C21 N12 C17 -48.6(5)
C26 C21 N12 C17 132.9(4)
C22 C21 N12 C28 123.3(4)
C26 C21 N12 C28 -55.2(5)
